data_4084377
loop_
_publ_author_name
'Blom, Burgert'
'Pohl, Markus'
'Tan, Gengwen'
'Gallego, Daniel'
'Driess, Matthias'

_publ_section_title
;
 From Unsymmetrically Substituted Benzamidinato and Guanidinato
 Dichlorohydridosilanes to Novel Hydrido N-Heterocyclic Silylene Iron
 Complexes
;
_journal_issue 19
_journal_name_full Organometallics
_journal_page_first 5272
_journal_paper_doi 10.1021/om5005918
_journal_volume 33
_journal_year 2014
_chemical_formula_sum 'C23 H31 Cl3 N2 Si'
_chemical_formula_weight 469.94
_chemical_name_systematic
;
 ?
;
_space_group_IT_number 2
_symmetry_cell_setting triclinic
_symmetry_space_group_name_Hall '-P 1'
_symmetry_space_group_name_H-M 'P -1'
_atom_sites_solution_hydrogens geom
_atom_sites_solution_primary direct
_atom_sites_solution_secondary difmap
_audit_creation_method
;
CrysAlisPro, Agilent Technologies,
Version 1.171.36.28 (release 01-02-2013 CrysAlis171 .NET)
(compiled Feb  1 2013,16:14:44)
;
_cell_angle_alpha 72.515(6)
_cell_angle_beta 70.843(6)
_cell_angle_gamma 64.865(8)
_cell_formula_units_Z 2
_cell_length_a 9.7413(8)
_cell_length_b 10.4158(8)
_cell_length_c 14.2327(8)
_cell_measurement_reflns_used 7550
_cell_measurement_temperature 150(2)
_cell_measurement_theta_max 73.6890
_cell_measurement_theta_min 4.7560
_cell_volume 1212.86(17)
_computing_cell_refinement
;
CrysAlisPro, Agilent Technologies,
Version 1.171.36.28 (release 01-02-2013 CrysAlis171 .NET)
(compiled Feb  1 2013,16:14:44)
;
_computing_data_collection
;
CrysAlisPro, Agilent Technologies,
Version 1.171.36.28 (release 01-02-2013 CrysAlis171 .NET)
(compiled Feb  1 2013,16:14:44)
;
_computing_data_reduction
;
CrysAlisPro, Agilent Technologies,
Version 1.171.36.28 (release 01-02-2013 CrysAlis171 .NET)
(compiled Feb  1 2013,16:14:44)
;
_computing_structure_refinement 'SHELXL-97 (Sheldrick, 1997)'
_computing_structure_solution 'SHELXS-97 (Sheldrick, 1990)'
_diffrn_ambient_temperature 150(2)
_diffrn_measured_fraction_theta_full 0.989
_diffrn_measured_fraction_theta_max 0.989
_diffrn_measurement_device_type 'SuperNova, Single source at offset, Atlas'
_diffrn_radiation_monochromator mirror
_diffrn_radiation_source 'fine-focus sealed tube'
_diffrn_radiation_type CuK\a
_diffrn_radiation_wavelength 1.54184
_diffrn_reflns_av_R_equivalents 0.0267
_diffrn_reflns_av_sigmaI/netI 0.0216
_diffrn_reflns_limit_h_max 11
_diffrn_reflns_limit_h_min -11
_diffrn_reflns_limit_k_max 12
_diffrn_reflns_limit_k_min -11
_diffrn_reflns_limit_l_max 17
_diffrn_reflns_limit_l_min -14
_diffrn_reflns_number 7561
_diffrn_reflns_theta_full 67.50
_diffrn_reflns_theta_max 67.50
_diffrn_reflns_theta_min 3.35
_exptl_absorpt_coefficient_mu 3.978
_exptl_absorpt_correction_T_max 1.00000
_exptl_absorpt_correction_T_min 0.25333
_exptl_absorpt_correction_type multi-scan
_exptl_absorpt_process_details
;
CrysAlisPro, Agilent Technologies,
Version 1.171.36.28 (release 01-02-2013 CrysAlis171 .NET)
(compiled Feb  1 2013,16:14:44)
Empirical absorption correction using spherical harmonics,
 implemented in SCALE3 ABSPACK scaling algorithm.
;
_exptl_crystal_colour colourless
_exptl_crystal_density_diffrn 1.287
_exptl_crystal_density_method 'not measured'
_exptl_crystal_description blocks
_exptl_crystal_F_000 496
_exptl_crystal_size_max 0.70
_exptl_crystal_size_mid 0.09
_exptl_crystal_size_min 0.03
_refine_diff_density_max 0.597
_refine_diff_density_min -0.361
_refine_diff_density_rms 0.065
_refine_ls_extinction_method none
_refine_ls_goodness_of_fit_ref 1.046
_refine_ls_hydrogen_treatment mixed
_refine_ls_matrix_type full
_refine_ls_number_parameters 269
_refine_ls_number_reflns 4330
_refine_ls_number_restraints 0
_refine_ls_restrained_S_all 1.046
_refine_ls_R_factor_all 0.0419
_refine_ls_R_factor_gt 0.0398
_refine_ls_shift/su_max 0.000
_refine_ls_shift/su_mean 0.000
_refine_ls_structure_factor_coef Fsqd
_refine_ls_weighting_details 'calc w=1/[\s^2^(Fo^2^)+(0.0746P)^2^+0.5061P] where P=(Fo^2^+2Fc^2^)/3'
_refine_ls_weighting_scheme calc
_refine_ls_wR_factor_gt 0.1084
_refine_ls_wR_factor_ref 0.1093
_reflns_number_gt 4254
_reflns_number_total 4330
_reflns_threshold_expression >2sigma(I)
_cod_data_source_file om5005918_si_002.cif
_cod_data_source_block compound5
_cod_depositor_comments 'Adding full bibliography for 4084377--4084381.cif.'
_cod_original_cell_volume 1212.86(15)
_cod_original_sg_symbol_H-M P-1
_cod_database_code 4084377

loop_
_symmetry_equiv_pos_as_xyz
'x, y, z'
'-x, -y, -z'

loop_
_atom_site_label
_atom_site_type_symbol
_atom_site_fract_x
_atom_site_fract_y
_atom_site_fract_z
_atom_site_U_iso_or_equiv
_atom_site_adp_type
_atom_site_occupancy
_atom_site_symmetry_multiplicity
_atom_site_calc_flag
_atom_site_refinement_flags
Si1 Si 0.34514(5) 0.13923(5) 0.17497(3) 0.02002(14) Uani 1 1 d .
Cl2 Cl 0.50174(5) -0.06678(4) 0.21326(3) 0.03017(14) Uani 1 1 d .
Cl3 Cl 0.14559(5) 0.07846(5) 0.22856(4) 0.03443(14) Uani 1 1 d .
Cl4 Cl 0.32928(6) 0.21048(5) 0.02642(3) 0.03492(14) Uani 1 1 d .
N1 N 0.50478(15) 0.22192(14) 0.15573(10) 0.0187(3) Uani 1 1 d .
N2 N 0.27566(15) 0.26835(14) 0.25314(10) 0.0189(3) Uani 1 1 d .
C3 C 0.40902(18) 0.29879(16) 0.22401(11) 0.0170(3) Uani 1 1 d .
C4 C 0.01533(19) 0.45014(18) 0.29995(12) 0.0217(3) Uani 1 1 d .
C5 C 0.42849(18) 0.40074(17) 0.26778(11) 0.0186(3) Uani 1 1 d .
C6 C 0.13831(19) 0.32589(18) 0.32918(12) 0.0199(3) Uani 1 1 d .
C7 C 0.5219(2) 0.34929(18) 0.33655(12) 0.0228(3) Uani 1 1 d .
H7 H 0.5705 0.2483 0.3580 0.027 Uiso 1 1 calc R
C8 C 0.66935(19) 0.20776(18) 0.10015(12) 0.0217(3) Uani 1 1 d .
C9 C -0.1158(2) 0.5033(2) 0.37535(14) 0.0265(4) Uani 1 1 d .
H9 H -0.1998 0.5882 0.3574 0.032 Uiso 1 1 calc R
C10 C 0.3538(2) 0.54875(18) 0.23867(12) 0.0228(3) Uani 1 1 d .
H10 H 0.2872 0.5837 0.1933 0.027 Uiso 1 1 calc R
C11 C 0.1294(2) 0.25364(19) 0.43048(13) 0.0239(4) Uani 1 1 d .
C12 C 0.4729(2) 0.5930(2) 0.34293(13) 0.0294(4) Uani 1 1 d .
H12 H 0.4898 0.6589 0.3677 0.035 Uiso 1 1 calc R
C13 C -0.0052(2) 0.3109(2) 0.50240(13) 0.0300(4) Uani 1 1 d .
H13 H -0.0139 0.2635 0.5713 0.036 Uiso 1 1 calc R
C14 C 0.3766(2) 0.64484(19) 0.27573(14) 0.0280(4) Uani 1 1 d .
H14 H 0.3267 0.7459 0.2554 0.034 Uiso 1 1 calc R
C15 C 0.0153(2) 0.52470(19) 0.19027(13) 0.0267(4) Uani 1 1 d .
H15 H 0.1248 0.4905 0.1491 0.032 Uiso 1 1 calc R
C16 C 0.6848(2) 0.3559(2) 0.06200(15) 0.0334(4) Uani 1 1 d .
H16A H 0.6107 0.4180 0.0195 0.050 Uiso 1 1 calc R
H16B H 0.7911 0.3447 0.0222 0.050 Uiso 1 1 calc R
H16C H 0.6624 0.3998 0.1199 0.050 Uiso 1 1 calc R
C17 C 0.5440(2) 0.4461(2) 0.37382(13) 0.0277(4) Uani 1 1 d .
H17 H 0.6082 0.4114 0.4207 0.033 Uiso 1 1 calc R
C18 C 0.2595(2) 0.1168(2) 0.46403(13) 0.0286(4) Uani 1 1 d .
H18 H 0.3519 0.1017 0.4052 0.034 Uiso 1 1 calc R
C19 C 0.2118(3) -0.0149(2) 0.49320(19) 0.0459(5) Uani 1 1 d .
H19A H 0.1252 -0.0056 0.5533 0.069 Uiso 1 1 calc R
H19B H 0.3007 -0.1026 0.5079 0.069 Uiso 1 1 calc R
H19C H 0.1790 -0.0208 0.4370 0.069 Uiso 1 1 calc R
C20 C -0.1259(2) 0.4349(2) 0.47564(14) 0.0300(4) Uani 1 1 d .
H20 H -0.2158 0.4731 0.5260 0.036 Uiso 1 1 calc R
C21 C 0.7090(2) 0.1382(2) 0.00922(15) 0.0368(5) Uani 1 1 d .
H21A H 0.6941 0.0454 0.0329 0.055 Uiso 1 1 calc R
H21B H 0.8179 0.1225 -0.0269 0.055 Uiso 1 1 calc R
H21C H 0.6405 0.2022 -0.0366 0.055 Uiso 1 1 calc R
C22 C 0.3087(2) 0.1309(2) 0.55088(14) 0.0341(4) Uani 1 1 d .
H22A H 0.2194 0.1483 0.6092 0.051 Uiso 1 1 calc R
H22B H 0.3453 0.2120 0.5290 0.051 Uiso 1 1 calc R
H22C H 0.3930 0.0416 0.5701 0.051 Uiso 1 1 calc R
C23 C 0.7799(2) 0.1105(2) 0.16936(16) 0.0357(4) Uani 1 1 d .
H23A H 0.7594 0.1579 0.2251 0.054 Uiso 1 1 calc R
H23B H 0.8879 0.0924 0.1306 0.054 Uiso 1 1 calc R
H23C H 0.7633 0.0185 0.1969 0.054 Uiso 1 1 calc R
C24 C -0.0847(2) 0.4812(2) 0.15102(14) 0.0365(4) Uani 1 1 d .
H24A H -0.1926 0.5132 0.1907 0.055 Uiso 1 1 calc R
H24B H -0.0438 0.3760 0.1576 0.055 Uiso 1 1 calc R
H24C H -0.0817 0.5267 0.0796 0.055 Uiso 1 1 calc R
C1 C -0.0428(2) 0.6890(2) 0.17601(16) 0.0369(5) Uani 1 1 d .
H1A H -0.1532 0.7257 0.2104 0.055 Uiso 1 1 calc R
H1B H -0.0301 0.7310 0.1036 0.055 Uiso 1 1 calc R
H1C H 0.0177 0.7157 0.2049 0.055 Uiso 1 1 calc R

loop_
_atom_site_aniso_label
_atom_site_aniso_U_11
_atom_site_aniso_U_22
_atom_site_aniso_U_33
_atom_site_aniso_U_23
_atom_site_aniso_U_13
_atom_site_aniso_U_12
Si1 0.0222(2) 0.0185(2) 0.0221(2) -0.00787(17) -0.00584(17) -0.00670(18)
Cl2 0.0287(2) 0.0170(2) 0.0422(3) -0.00649(17) -0.00680(18) -0.00636(17)
Cl3 0.0286(2) 0.0356(3) 0.0489(3) -0.0156(2) -0.00740(19) -0.01677(19)
Cl4 0.0434(3) 0.0416(3) 0.0255(2) -0.01050(19) -0.01455(19) -0.0130(2)
N1 0.0197(7) 0.0180(6) 0.0188(6) -0.0061(5) -0.0027(5) -0.0068(5)
N2 0.0174(6) 0.0200(7) 0.0205(7) -0.0078(5) -0.0027(5) -0.0064(5)
C3 0.0190(7) 0.0143(7) 0.0162(7) -0.0011(6) -0.0060(6) -0.0043(6)
C4 0.0201(8) 0.0232(8) 0.0234(8) -0.0066(6) -0.0035(6) -0.0090(7)
C5 0.0186(7) 0.0206(8) 0.0173(7) -0.0069(6) 0.0005(6) -0.0089(6)
C6 0.0186(8) 0.0222(8) 0.0217(8) -0.0096(6) -0.0020(6) -0.0082(6)
C7 0.0245(8) 0.0237(8) 0.0207(8) -0.0055(6) -0.0048(6) -0.0087(7)
C8 0.0195(8) 0.0228(8) 0.0211(8) -0.0088(6) 0.0014(6) -0.0074(6)
C9 0.0193(8) 0.0278(9) 0.0295(9) -0.0084(7) -0.0050(7) -0.0042(7)
C10 0.0246(8) 0.0213(8) 0.0230(8) -0.0047(6) -0.0051(6) -0.0089(7)
C11 0.0221(8) 0.0274(9) 0.0235(8) -0.0060(7) -0.0064(7) -0.0087(7)
C12 0.0365(10) 0.0334(10) 0.0281(9) -0.0133(7) -0.0020(7) -0.0207(8)
C13 0.0267(9) 0.0396(10) 0.0201(8) -0.0048(7) -0.0023(7) -0.0115(8)
C14 0.0336(9) 0.0202(8) 0.0301(9) -0.0069(7) -0.0022(7) -0.0119(7)
C15 0.0213(8) 0.0259(9) 0.0239(8) -0.0031(7) -0.0028(7) -0.0032(7)
C16 0.0310(10) 0.0310(10) 0.0346(10) -0.0088(8) 0.0057(8) -0.0161(8)
C17 0.0294(9) 0.0368(10) 0.0239(8) -0.0092(7) -0.0058(7) -0.0166(8)
C18 0.0272(9) 0.0296(9) 0.0230(8) -0.0040(7) -0.0067(7) -0.0046(7)
C19 0.0558(14) 0.0320(11) 0.0513(13) 0.0035(9) -0.0278(11) -0.0133(10)
C20 0.0209(8) 0.0387(10) 0.0252(9) -0.0118(7) 0.0015(7) -0.0071(7)
C21 0.0341(10) 0.0452(12) 0.0333(10) -0.0225(9) 0.0086(8) -0.0182(9)
C22 0.0301(9) 0.0398(11) 0.0254(9) -0.0061(8) -0.0097(7) -0.0041(8)
C23 0.0214(9) 0.0409(11) 0.0379(10) -0.0092(8) -0.0042(8) -0.0057(8)
C24 0.0354(10) 0.0453(12) 0.0259(9) -0.0057(8) -0.0115(8) -0.0094(9)
C1 0.0290(10) 0.0263(10) 0.0387(10) 0.0014(8) -0.0034(8) -0.0031(8)

loop_
_atom_type_symbol
_atom_type_description
_atom_type_scat_dispersion_real
_atom_type_scat_dispersion_imag
_atom_type_scat_source
C C 0.0181 0.0091 'International Tables Vol C Tables 4.2.6.8 and 6.1.1.4'
H H 0.0000 0.0000 'International Tables Vol C Tables 4.2.6.8 and 6.1.1.4'
N N 0.0311 0.0180 'International Tables Vol C Tables 4.2.6.8 and 6.1.1.4'
Si Si 0.2541 0.3302 'International Tables Vol C Tables 4.2.6.8 and 6.1.1.4'
Cl Cl 0.3639 0.7018 'International Tables Vol C Tables 4.2.6.8 and 6.1.1.4'

loop_
_geom_angle_atom_site_label_1
_geom_angle_atom_site_label_2
_geom_angle_atom_site_label_3
_geom_angle
N2 Si1 N1 69.24(6)
N2 Si1 Cl4 118.65(5)
N1 Si1 Cl4 93.67(4)
N2 Si1 Cl2 120.92(5)
N1 Si1 Cl2 90.36(4)
Cl4 Si1 Cl2 117.43(3)
N2 Si1 Cl3 96.05(5)
N1 Si1 Cl3 165.00(5)
Cl4 Si1 Cl3 96.18(3)
Cl2 Si1 Cl3 95.08(3)
N2 Si1 C3 35.56(6)
N1 Si1 C3 33.70(5)
Cl4 Si1 C3 109.64(4)
Cl2 Si1 C3 107.29(4)
Cl3 Si1 C3 131.48(4)
C3 N1 C8 130.10(14)
C3 N1 Si1 88.36(10)
C8 N1 Si1 141.36(10)
C3 N2 C6 126.47(13)
C3 N2 Si1 95.72(10)
C6 N2 Si1 137.68(11)
N1 C3 N2 106.64(14)
N1 C3 C5 130.47(14)
N2 C3 C5 122.89(13)
N1 C3 Si1 57.94(8)
N2 C3 Si1 48.73(7)
C5 C3 Si1 171.38(11)
C9 C4 C6 117.93(15)
C9 C4 C15 118.78(15)
C6 C4 C15 123.22(15)
C7 C5 C10 120.09(15)
C7 C5 C3 120.33(14)
C10 C5 C3 119.58(14)
C4 C6 C11 121.67(15)
C4 C6 N2 119.32(14)
C11 C6 N2 118.99(15)
C17 C7 C5 119.69(16)
N1 C8 C23 109.77(14)
N1 C8 C16 110.84(13)
C23 C8 C16 110.52(16)
N1 C8 C21 107.22(14)
C23 C8 C21 109.37(15)
C16 C8 C21 109.05(15)
C20 C9 C4 121.26(16)
C14 C10 C5 119.99(16)
C13 C11 C6 117.85(16)
C13 C11 C18 119.33(15)
C6 C11 C18 122.82(15)
C17 C12 C14 120.33(16)
C20 C13 C11 121.41(16)
C10 C14 C12 119.75(16)
C4 C15 C1 112.77(15)
C4 C15 C24 109.57(15)
C1 C15 C24 109.97(16)
C12 C17 C7 120.12(17)
C11 C18 C22 111.63(15)
C11 C18 C19 110.93(16)
C22 C18 C19 110.88(16)
C13 C20 C9 119.86(16)

loop_
_geom_bond_atom_site_label_1
_geom_bond_atom_site_label_2
_geom_bond_distance
Si1 N2 1.7710(13)
Si1 N1 1.9879(14)
Si1 Cl4 2.0540(6)
Si1 Cl2 2.0714(6)
Si1 Cl3 2.1314(6)
Si1 C3 2.3446(16)
N1 C3 1.301(2)
N1 C8 1.502(2)
N2 C3 1.370(2)
N2 C6 1.442(2)
C3 C5 1.483(2)
C4 C9 1.395(2)
C4 C6 1.403(2)
C4 C15 1.520(2)
C5 C7 1.389(2)
C5 C10 1.392(2)
C6 C11 1.405(2)
C7 C17 1.388(2)
C8 C23 1.525(3)
C8 C16 1.529(2)
C8 C21 1.532(2)
C9 C20 1.383(3)
C10 C14 1.383(2)
C11 C13 1.394(2)
C11 C18 1.523(2)
C12 C17 1.382(3)
C12 C14 1.391(3)
C13 C20 1.380(3)
C15 C1 1.527(3)
C15 C24 1.533(3)
C18 C22 1.529(3)
C18 C19 1.531(3)
